data_4103961
loop_
_publ_author_name
'Soo Hyuk Choi'
'Ilia A. Guzei'
'Lara C. Spencer'
'Samuel H. Gellman'

_publ_contact_author_address
;
Department of Chemistry
University of Wisconsin-Madison
1101 University Ave
Madison, WI  53706
USA
;
_publ_contact_author_email iguzei@chem.wisc.edu
_publ_contact_author_fax 608-262-0381
_publ_contact_author_name
;
Guzei, Ilia A. 
;
_publ_contact_author_phone 608-263-4694
_publ_section_title
;
 Crystallographic Characterization of Helical Secondary Structures in 2:1
 and 1:2 \a/\b-Peptides
;
_journal_name_full 'Journal of the American Chemical Society'
_journal_page_first 2917
_journal_page_last 2924
_journal_paper_doi 10.1021/ja808168y
_journal_volume 131
_journal_year 2009
_chemical_absolute_configuration ad
_chemical_formula_moiety 'C49 H74 Br Cl3 N8 O11'
_chemical_formula_sum 'C49 H74 Br Cl3 N8 O11'
_chemical_formula_weight 1137.42
_chemical_name_systematic
; 
 ? 
;
_space_group_IT_number 18
_symmetry_cell_setting orthorhombic
_symmetry_Int_Tables_number 18
_symmetry_space_group_name_Hall 'P 2 2ab'
_symmetry_space_group_name_H-M 'P 21 21 2'
_atom_sites_solution_hydrogens geom
_atom_sites_solution_primary direct
_atom_sites_solution_secondary difmap
_audit_creation_method
;
manual editing of the CIF file 
created by SHELXTL Ver. 6.10
and processed with modiCIfer-09152005. 
;
_cell_angle_alpha 90.00
_cell_angle_beta 90.00
_cell_angle_gamma 90.00
_cell_formula_units_Z 4
_cell_length_a 21.942(2)
_cell_length_b 25.008(3)
_cell_length_c 10.2160(11)
_cell_measurement_reflns_used 21354
_cell_measurement_temperature 100(2)
_cell_measurement_theta_max 24.7887
_cell_measurement_theta_min 2.1990
_cell_volume 5605.8(10)
_computing_cell_refinement 'SAINT Ver. 6.22  (Bruker-AXS, 2003)'
_computing_data_collection 'SMART Ver. 5.622 (Bruker-AXS, 2003)'
_computing_data_reduction 'SAINT Ver. 6.22'
_computing_molecular_graphics 'SHELXTL Ver. 6.10'
_computing_publication_material 'SHELXTL Ver. 6.10'
_computing_structure_refinement 'SHELXTL Ver. 6.10'
_computing_structure_solution 'SHELXTL Ver. 6.10 (Bruker-AXS, 2003)'
_diffrn_ambient_temperature 100(2)
_diffrn_measured_fraction_theta_full 0.997
_diffrn_measured_fraction_theta_max 0.997
_diffrn_measurement_device_type 'Bruker CCD-1000 area detector'
_diffrn_measurement_method '0.30\% \w scans'
_diffrn_radiation_monochromator graphite
_diffrn_radiation_source 'fine-focus sealed tube'
_diffrn_radiation_type Mo-K\a
_diffrn_radiation_wavelength 0.71073
_diffrn_reflns_av_R_equivalents 0.0411
_diffrn_reflns_av_sigmaI/netI 0.0284
_diffrn_reflns_limit_h_max 25
_diffrn_reflns_limit_h_min -26
_diffrn_reflns_limit_k_max 29
_diffrn_reflns_limit_k_min -29
_diffrn_reflns_limit_l_max 12
_diffrn_reflns_limit_l_min -12
_diffrn_reflns_number 57826
_diffrn_reflns_theta_full 25.06
_diffrn_reflns_theta_max 25.06
_diffrn_reflns_theta_min 1.63
_diffrn_standards_number 0
_exptl_absorpt_coefficient_mu 0.939
_exptl_absorpt_correction_T_max 0.7408
_exptl_absorpt_correction_T_min 0.6773
_exptl_absorpt_correction_type multi-scan
_exptl_absorpt_process_details
;
SADABS  (Bruker-AXS, 2003)
;
_exptl_crystal_colour colorless
_exptl_crystal_density_diffrn 1.348
_exptl_crystal_density_method 'not measured'
_exptl_crystal_description block
_exptl_crystal_F_000 2392
_exptl_crystal_size_max 0.45
_exptl_crystal_size_mid 0.35
_exptl_crystal_size_min 0.34
_refine_diff_density_max 1.413
_refine_diff_density_min -1.292
_refine_diff_density_rms 0.124
_refine_ls_abs_structure_details 'Flack H D (1983), Acta Cryst. A39, 876-881'
_refine_ls_abs_structure_Flack 0.019(13)
_refine_ls_extinction_method none
_refine_ls_goodness_of_fit_ref 1.016
_refine_ls_hydrogen_treatment constr
_refine_ls_matrix_type full
_refine_ls_number_parameters 660
_refine_ls_number_reflns 9922
_refine_ls_number_restraints 3
_refine_ls_restrained_S_all 1.016
_refine_ls_R_factor_all 0.0771
_refine_ls_R_factor_gt 0.0705
_refine_ls_shift/su_max 0.000
_refine_ls_shift/su_mean 0.000
_refine_ls_structure_factor_coef Fsqd
_refine_ls_weighting_details 'calc w=1/[\s^2^(Fo^2^)+(0.1483P)^2^+11.2353P] where P=(Fo^2^+2Fc^2^)/3'
_refine_ls_weighting_scheme calc
_refine_ls_wR_factor_gt 0.2071
_refine_ls_wR_factor_ref 0.2144
_reflns_number_gt 9023
_reflns_number_total 9922
_reflns_threshold_expression I>2\s(I)
_cod_data_source_file ja808168y_si_004.cif
_cod_data_source_block gellman57
_cod_original_cell_volume 5605.8(11)
_cod_original_sg_symbol_Hall 'P 2 2ab     '
_cod_original_sg_symbol_H-M 'P 21 21 2 '
_cod_database_code 4103961

loop_
_symmetry_equiv_pos_as_xyz
'x, y, z'
'-x, -y, z'
'-x+1/2, y+1/2, -z'
'x+1/2, -y+1/2, -z'

loop_
_atom_site_label
_atom_site_type_symbol
_atom_site_fract_x
_atom_site_fract_y
_atom_site_fract_z
_atom_site_U_iso_or_equiv
_atom_site_adp_type
_atom_site_occupancy
_atom_site_symmetry_multiplicity
_atom_site_calc_flag
_atom_site_refinement_flags
Br1 Br 0.24651(3) 0.34391(3) 0.73967(8) 0.0520(2) Uani 1 1 d .
O1 O 1.03280(16) -0.19519(14) 0.4010(4) 0.0273(8) Uani 1 1 d .
O2 O 0.97161(15) -0.12249(14) 0.3772(4) 0.0269(8) Uani 1 1 d .
O3 O 0.80576(16) -0.11717(14) 0.2527(4) 0.0288(8) Uani 1 1 d .
O4 O 0.77057(16) -0.12347(14) 0.6137(3) 0.0245(7) Uani 1 1 d .
O5 O 0.80763(15) 0.02405(13) 0.6095(4) 0.0244(8) Uani 1 1 d .
O6 O 0.61262(15) 0.01864(14) 0.5700(3) 0.0245(7) Uani 1 1 d .
O7 O 0.62899(15) 0.05297(14) 0.8960(3) 0.0232(7) Uani 1 1 d .
O8 O 0.65692(16) 0.20020(13) 0.7707(3) 0.0244(7) Uani 1 1 d .
O9 O 0.49888(16) 0.20381(14) 0.8453(3) 0.0248(7) Uani 1 1 d .
O10 O 0.47637(19) 0.20995(15) 1.1643(4) 0.0334(9) Uani 1 1 d .
O11 O 0.41826(16) 0.15116(15) 1.0564(3) 0.0259(8) Uani 1 1 d .
N1 N 0.97660(19) -0.18676(16) 0.2214(4) 0.0242(9) Uani 1 1 d .
H1 H 0.9897 -0.2191 0.2021 0.029 Uiso 1 1 calc R
N2 N 0.84287(18) -0.19317(15) 0.3473(4) 0.0187(8) Uani 1 1 d .
H2 H 0.8708 -0.2182 0.3404 0.022 Uiso 1 1 calc R
N3 N 0.86177(18) -0.10742(16) 0.5216(4) 0.0212(8) Uani 1 1 d .
H3 H 0.8914 -0.1188 0.4706 0.025 Uiso 1 1 calc R
N4 N 0.78886(19) -0.02707(16) 0.4295(4) 0.0212(8) Uani 1 1 d .
H4 H 0.8039 -0.0525 0.3794 0.025 Uiso 1 1 calc R
N5 N 0.68025(17) -0.03938(15) 0.6555(4) 0.0160(8) Uani 1 1 d .
H5 H 0.7081 -0.0636 0.6376 0.019 Uiso 1 1 calc R
N6 N 0.70851(17) 0.06298(15) 0.7574(4) 0.0196(8) Uani 1 1 d .
H6 H 0.7329 0.0481 0.6996 0.024 Uiso 1 1 calc R
N7 N 0.62435(18) 0.13091(16) 0.6464(4) 0.0197(8) Uani 1 1 d .
H7 H 0.6347 0.0999 0.6124 0.024 Uiso 1 1 calc R
N8 N 0.52079(17) 0.12085(16) 0.9169(3) 0.0171(8) Uani 1 1 d .
H8 H 0.5251 0.0869 0.8959 0.021 Uiso 1 1 calc R
C1 C 1.0093(3) -0.1778(3) 0.6299(6) 0.0453(16) Uani 1 1 d .
H1A H 0.9780 -0.1513 0.6079 0.068 Uiso 1 1 calc R
H1B H 1.0273 -0.1689 0.7149 0.068 Uiso 1 1 calc R
H1C H 0.9907 -0.2134 0.6342 0.068 Uiso 1 1 calc R
C2 C 1.1051(3) -0.2197(3) 0.5593(7) 0.0428(15) Uani 1 1 d .
H2A H 1.0863 -0.2552 0.5551 0.064 Uiso 1 1 calc R
H2B H 1.1210 -0.2135 0.6476 0.064 Uiso 1 1 calc R
H2C H 1.1385 -0.2176 0.4959 0.064 Uiso 1 1 calc R
C3 C 1.0886(3) -0.1240(3) 0.5110(8) 0.0501(18) Uani 1 1 d .
H3A H 1.1205 -0.1269 0.4444 0.075 Uiso 1 1 calc R
H3B H 1.1068 -0.1132 0.5945 0.075 Uiso 1 1 calc R
H3C H 1.0585 -0.0973 0.4837 0.075 Uiso 1 1 calc R
C4 C 1.0577(2) -0.1774(2) 0.5273(6) 0.0337(13) Uani 1 1 d .
C5 C 0.9920(2) -0.16500(19) 0.3368(5) 0.0217(10) Uani 1 1 d .
C6 C 0.9393(2) -0.1586(2) 0.1286(5) 0.0263(11) Uani 1 1 d .
H6A H 0.9416 -0.1196 0.1492 0.032 Uiso 1 1 calc R
C7 C 0.9602(3) -0.1666(2) -0.0139(5) 0.0351(13) Uani 1 1 d .
H7A H 0.9949 -0.1429 -0.0352 0.042 Uiso 1 1 calc R
H7B H 0.9723 -0.2042 -0.0299 0.042 Uiso 1 1 calc R
C8 C 0.9037(4) -0.1517(4) -0.0945(6) 0.058(2) Uani 1 1 d .
H8A H 0.9103 -0.1171 -0.1392 0.069 Uiso 1 1 calc R
H8B H 0.8959 -0.1793 -0.1618 0.069 Uiso 1 1 calc R
C9 C 0.8501(3) -0.1477(2) -0.0034(6) 0.0355(13) Uani 1 1 d .
H9A H 0.8143 -0.1664 -0.0405 0.043 Uiso 1 1 calc R
H9B H 0.8392 -0.1099 0.0125 0.043 Uiso 1 1 calc R
C10 C 0.8710(2) -0.1748(2) 0.1244(5) 0.0230(10) Uani 1 1 d .
H10 H 0.8681 -0.2145 0.1135 0.028 Uiso 1 1 calc R
C11 C 0.8361(2) -0.15878(19) 0.2451(5) 0.0229(10) Uani 1 1 d .
C12 C 0.8068(2) -0.19137(19) 0.4684(5) 0.0237(10) Uani 1 1 d .
C13 C 0.8344(3) -0.2335(2) 0.5618(6) 0.0360(13) Uani 1 1 d .
H13A H 0.8321 -0.2689 0.5211 0.054 Uiso 1 1 calc R
H13B H 0.8115 -0.2337 0.6442 0.054 Uiso 1 1 calc R
H13C H 0.8771 -0.2246 0.5794 0.054 Uiso 1 1 calc R
C14 C 0.7405(3) -0.2035(3) 0.4404(7) 0.0437(16) Uani 1 1 d .
H14A H 0.7246 -0.1774 0.3774 0.066 Uiso 1 1 calc R
H14B H 0.7171 -0.2012 0.5219 0.066 Uiso 1 1 calc R
H14C H 0.7369 -0.2396 0.4039 0.066 Uiso 1 1 calc R
C15 C 0.8118(2) -0.13721(18) 0.5396(5) 0.0186(9) Uani 1 1 d .
C16 C 0.8665(2) -0.05574(19) 0.5880(5) 0.0235(10) Uani 1 1 d .
H16 H 0.8595 -0.0622 0.6834 0.028 Uiso 1 1 calc R
C17 C 0.9301(3) -0.0319(2) 0.5736(8) 0.0463(18) Uani 1 1 d .
H17A H 0.9604 -0.0576 0.6054 0.069 Uiso 1 1 calc R
H17B H 0.9329 0.0011 0.6249 0.069 Uiso 1 1 calc R
H17C H 0.9380 -0.0240 0.4812 0.069 Uiso 1 1 calc R
C18 C 0.8180(2) -0.01616(18) 0.5422(5) 0.0217(10) Uani 1 1 d .
C19 C 0.7345(2) 0.0001(2) 0.3851(5) 0.0226(10) Uani 1 1 d .
H19 H 0.7325 0.0360 0.4279 0.027 Uiso 1 1 calc R
C20 C 0.7307(3) 0.0074(2) 0.2392(5) 0.0316(12) Uani 1 1 d .
H20A H 0.7424 -0.0257 0.1924 0.038 Uiso 1 1 calc R
H20B H 0.7571 0.0372 0.2096 0.038 Uiso 1 1 calc R
C21 C 0.6638(3) 0.0204(2) 0.2181(5) 0.0334(13) Uani 1 1 d .
H21A H 0.6521 0.0153 0.1253 0.040 Uiso 1 1 calc R
H21B H 0.6546 0.0576 0.2442 0.040 Uiso 1 1 calc R
C22 C 0.6304(2) -0.0197(2) 0.3069(5) 0.0281(11) Uani 1 1 d .
H22A H 0.6204 -0.0527 0.2579 0.034 Uiso 1 1 calc R
H22B H 0.5922 -0.0040 0.3409 0.034 Uiso 1 1 calc R
C23 C 0.6748(2) -0.03216(19) 0.4203(5) 0.0203(10) Uani 1 1 d .
H23 H 0.6842 -0.0713 0.4211 0.024 Uiso 1 1 calc R
C24 C 0.6519(2) -0.01527(19) 0.5550(5) 0.0174(9) Uani 1 1 d .
C25 C 0.6673(2) -0.02756(19) 0.7935(4) 0.0201(10) Uani 1 1 d .
C26 C 0.7181(3) -0.0511(2) 0.8756(5) 0.0276(11) Uani 1 1 d .
H26A H 0.7210 -0.0896 0.8589 0.041 Uiso 1 1 calc R
H26B H 0.7093 -0.0450 0.9685 0.041 Uiso 1 1 calc R
H26C H 0.7567 -0.0338 0.8527 0.041 Uiso 1 1 calc R
C27 C 0.6058(3) -0.0517(2) 0.8324(5) 0.0312(12) Uani 1 1 d .
H27A H 0.5742 -0.0391 0.7719 0.047 Uiso 1 1 calc R
H27B H 0.5955 -0.0406 0.9217 0.047 Uiso 1 1 calc R
H27C H 0.6083 -0.0908 0.8284 0.047 Uiso 1 1 calc R
C28 C 0.6658(2) 0.03325(19) 0.8184(4) 0.0181(9) Uani 1 1 d .
C29 C 0.7141(2) 0.11959(19) 0.7873(5) 0.0244(11) Uani 1 1 d .
H29 H 0.7150 0.1237 0.8847 0.029 Uiso 1 1 calc R
C30 C 0.7744(2) 0.1405(2) 0.7331(7) 0.0350(13) Uani 1 1 d .
H30A H 0.8083 0.1246 0.7819 0.052 Uiso 1 1 calc R
H30B H 0.7757 0.1795 0.7421 0.052 Uiso 1 1 calc R
H30C H 0.7778 0.1309 0.6404 0.052 Uiso 1 1 calc R
C31 C 0.6617(2) 0.15366(18) 0.7339(5) 0.0197(9) Uani 1 1 d .
C32 C 0.5673(2) 0.1554(2) 0.6051(4) 0.0202(9) Uani 1 1 d .
H32 H 0.5703 0.1950 0.6174 0.024 Uiso 1 1 calc R
C33 C 0.5505(3) 0.1438(2) 0.4632(5) 0.0277(11) Uani 1 1 d .
H33A H 0.5702 0.1104 0.4333 0.033 Uiso 1 1 calc R
H33B H 0.5639 0.1734 0.4058 0.033 Uiso 1 1 calc R
C34 C 0.4810(3) 0.1382(3) 0.4595(5) 0.0376(14) Uani 1 1 d .
H34A H 0.4693 0.1012 0.4356 0.045 Uiso 1 1 calc R
H34B H 0.4632 0.1631 0.3947 0.045 Uiso 1 1 calc R
C35 C 0.4588(2) 0.1518(2) 0.5982(5) 0.0280(11) Uani 1 1 d .
H35A H 0.4507 0.1906 0.6075 0.034 Uiso 1 1 calc R
H35B H 0.4214 0.1316 0.6205 0.034 Uiso 1 1 calc R
C36 C 0.5127(2) 0.13438(19) 0.6838(4) 0.0195(10) Uani 1 1 d .
H36 H 0.5144 0.0944 0.6872 0.023 Uiso 1 1 calc R
C37 C 0.51046(19) 0.15638(19) 0.8220(4) 0.0166(9) Uani 1 1 d .
C38 C 0.5252(2) 0.1363(2) 1.0540(4) 0.0210(10) Uani 1 1 d .
C39 C 0.5856(2) 0.1651(2) 1.0797(5) 0.0281(12) Uani 1 1 d .
H39A H 0.6195 0.1425 1.0508 0.042 Uiso 1 1 calc R
H39B H 0.5897 0.1724 1.1736 0.042 Uiso 1 1 calc R
H39C H 0.5864 0.1989 1.0313 0.042 Uiso 1 1 calc R
C40 C 0.5206(2) 0.0839(2) 1.1338(4) 0.0232(10) Uani 1 1 d .
H40A H 0.4819 0.0660 1.1140 0.035 Uiso 1 1 calc R
H40B H 0.5224 0.0921 1.2275 0.035 Uiso 1 1 calc R
H40C H 0.5545 0.0602 1.1105 0.035 Uiso 1 1 calc R
C41 C 0.4713(2) 0.17160(19) 1.0951(5) 0.0219(10) Uani 1 1 d .
C42 C 0.3633(3) 0.1762(2) 1.1058(6) 0.0347(13) Uani 1 1 d .
H42A H 0.3726 0.1937 1.1903 0.042 Uiso 1 1 calc R
H42B H 0.3325 0.1481 1.1226 0.042 Uiso 1 1 calc R
C43 C 0.3364(3) 0.2171(2) 1.0142(6) 0.0342(13) Uani 1 1 d .
C44 C 0.3646(3) 0.2352(3) 0.9048(8) 0.062(2) Uani 1 1 d .
H44 H 0.4038 0.2215 0.8837 0.074 Uiso 1 1 calc R
C45 C 0.3391(4) 0.2723(4) 0.8238(9) 0.067(3) Uani 1 1 d .
H45 H 0.3605 0.2848 0.7489 0.080 Uiso 1 1 calc R
C46 C 0.2819(3) 0.2912(2) 0.8524(7) 0.0406(14) Uani 1 1 d .
C47 C 0.2508(3) 0.2741(3) 0.9615(7) 0.0422(14) Uani 1 1 d .
H47 H 0.2114 0.2877 0.9815 0.051 Uiso 1 1 calc R
C48 C 0.2785(3) 0.2366(3) 1.0411(7) 0.0413(14) Uani 1 1 d .
H48 H 0.2574 0.2239 1.1161 0.050 Uiso 1 1 calc R
C49 C 0.9212(8) 0.04243(16) 0.0528(4) 0.135(6) Uani 1 1 d D
H49 H 0.9668 0.0441 0.0498 0.162 Uiso 1 1 calc R
Cl1 Cl 0.8976(2) -0.00811(16) 0.1610(5) 0.1452(18) Uani 1 1 d D
Cl2 Cl 0.8916(2) 0.10392(17) 0.1068(5) 0.1328(14) Uani 1 1 d D
Cl3 Cl 0.8919(3) 0.0318(3) -0.1054(5) 0.184(2) Uani 1 1 d D

loop_
_atom_site_aniso_label
_atom_site_aniso_U_11
_atom_site_aniso_U_22
_atom_site_aniso_U_33
_atom_site_aniso_U_23
_atom_site_aniso_U_13
_atom_site_aniso_U_12
Br1 0.0424(4) 0.0361(3) 0.0773(5) 0.0055(3) -0.0079(4) 0.0081(3)
O1 0.0249(18) 0.0278(18) 0.0290(18) -0.0071(15) -0.0051(15) 0.0076(15)
O2 0.0220(17) 0.0215(18) 0.037(2) -0.0058(15) 0.0009(15) 0.0026(14)
O3 0.0317(19) 0.0219(17) 0.0327(18) -0.0040(16) -0.0059(16) 0.0109(14)
O4 0.0264(18) 0.0205(16) 0.0265(17) -0.0031(14) 0.0039(14) 0.0015(14)
O5 0.0211(17) 0.0168(17) 0.035(2) -0.0107(15) 0.0049(14) -0.0027(13)
O6 0.0203(17) 0.0277(18) 0.0253(18) -0.0065(14) -0.0006(14) 0.0010(15)
O7 0.0208(17) 0.0275(18) 0.0213(16) -0.0028(14) 0.0031(14) 0.0037(14)
O8 0.0276(17) 0.0167(16) 0.0287(18) -0.0042(14) -0.0017(15) -0.0021(13)
O9 0.0263(18) 0.0239(18) 0.0242(17) 0.0004(14) 0.0047(14) 0.0002(14)
O10 0.046(2) 0.0262(19) 0.0282(19) -0.0074(16) 0.0059(17) -0.0015(17)
O11 0.0214(17) 0.0269(18) 0.0292(19) -0.0016(15) 0.0070(14) 0.0007(15)
N1 0.025(2) 0.020(2) 0.027(2) -0.0028(17) 0.0018(18) 0.0065(17)
N2 0.0191(19) 0.0141(18) 0.023(2) -0.0037(16) 0.0023(16) 0.0038(15)
N3 0.0171(19) 0.019(2) 0.028(2) -0.0072(17) -0.0015(16) 0.0028(16)
N4 0.021(2) 0.0179(19) 0.025(2) -0.0029(16) 0.0080(16) 0.0016(16)
N5 0.0136(18) 0.0167(18) 0.0175(18) -0.0060(15) 0.0018(15) -0.0015(15)
N6 0.0202(18) 0.0140(18) 0.025(2) -0.0032(16) 0.0030(17) -0.0010(14)
N7 0.020(2) 0.0210(19) 0.0178(18) -0.0030(16) 0.0011(15) 0.0033(16)
N8 0.0173(18) 0.0217(19) 0.0124(17) -0.0009(15) 0.0008(14) 0.0000(16)
C1 0.035(3) 0.069(4) 0.032(3) -0.001(3) -0.003(3) 0.017(3)
C2 0.036(3) 0.038(3) 0.054(4) -0.015(3) -0.018(3) 0.012(3)
C3 0.030(3) 0.040(3) 0.080(5) -0.008(4) -0.020(3) -0.002(3)
C4 0.022(3) 0.040(3) 0.039(3) -0.010(3) -0.015(2) 0.007(2)
C5 0.014(2) 0.022(2) 0.030(2) -0.003(2) 0.0051(19) -0.0030(18)
C6 0.033(3) 0.021(2) 0.025(3) 0.001(2) 0.005(2) 0.005(2)
C7 0.039(3) 0.039(3) 0.028(3) 0.006(2) 0.008(2) 0.005(3)
C8 0.063(5) 0.084(5) 0.025(3) 0.012(3) 0.000(3) 0.027(4)
C9 0.043(3) 0.027(3) 0.037(3) 0.002(2) -0.003(2) 0.006(2)
C10 0.031(3) 0.018(2) 0.021(2) -0.0021(19) 0.002(2) 0.005(2)
C11 0.022(2) 0.021(2) 0.026(2) -0.004(2) -0.002(2) -0.0012(19)
C12 0.024(2) 0.016(2) 0.031(3) -0.003(2) 0.003(2) -0.0016(19)
C13 0.056(4) 0.019(3) 0.033(3) 0.003(2) 0.013(3) 0.001(2)
C14 0.032(3) 0.042(3) 0.058(4) -0.026(3) 0.014(3) -0.016(3)
C15 0.018(2) 0.017(2) 0.021(2) -0.0011(18) -0.0014(19) 0.0016(18)
C16 0.017(2) 0.017(2) 0.037(3) -0.010(2) -0.004(2) -0.0005(19)
C17 0.022(3) 0.027(3) 0.089(5) -0.023(3) -0.010(3) 0.003(2)
C18 0.016(2) 0.015(2) 0.034(3) 0.002(2) 0.004(2) -0.0092(18)
C19 0.025(3) 0.020(2) 0.023(2) -0.0006(19) 0.0083(19) 0.0061(18)
C20 0.038(3) 0.031(3) 0.026(3) 0.005(2) 0.008(2) 0.009(2)
C21 0.041(3) 0.038(3) 0.021(3) 0.004(2) -0.001(2) 0.013(3)
C22 0.026(3) 0.033(3) 0.026(3) -0.004(2) -0.006(2) 0.001(2)
C23 0.025(2) 0.017(2) 0.019(2) -0.0023(18) -0.0031(19) 0.0034(19)
C24 0.012(2) 0.019(2) 0.021(2) -0.0032(18) -0.0001(17) -0.0001(18)
C25 0.024(2) 0.022(2) 0.015(2) 0.0019(18) 0.0075(18) -0.0034(19)
C26 0.042(3) 0.019(2) 0.022(2) -0.0003(19) -0.004(2) 0.005(2)
C27 0.034(3) 0.034(3) 0.026(3) -0.006(2) 0.013(2) -0.013(2)
C28 0.016(2) 0.022(2) 0.016(2) -0.0026(18) -0.0008(17) -0.0010(18)
C29 0.024(3) 0.016(2) 0.033(3) -0.004(2) -0.002(2) -0.0024(19)
C30 0.018(2) 0.028(3) 0.059(4) -0.007(3) 0.009(3) -0.002(2)
C31 0.018(2) 0.018(2) 0.023(2) 0.002(2) 0.0066(19) -0.0002(17)
C32 0.020(2) 0.022(2) 0.018(2) 0.0013(19) 0.0032(18) 0.0027(19)
C33 0.033(3) 0.035(3) 0.015(2) -0.001(2) 0.000(2) -0.001(2)
C34 0.037(3) 0.060(4) 0.017(2) -0.004(2) -0.005(2) 0.001(3)
C35 0.021(2) 0.041(3) 0.023(2) 0.002(2) -0.002(2) 0.001(2)
C36 0.025(3) 0.019(2) 0.015(2) 0.0013(18) 0.0011(18) -0.0014(19)
C37 0.008(2) 0.021(2) 0.020(2) 0.0015(19) 0.0022(16) -0.0012(18)
C38 0.020(2) 0.026(2) 0.017(2) -0.0020(19) 0.0008(18) 0.0008(19)
C39 0.026(3) 0.041(3) 0.017(2) -0.008(2) 0.0003(19) -0.007(2)
C40 0.025(2) 0.031(3) 0.014(2) 0.0002(19) -0.0004(18) 0.000(2)
C41 0.028(3) 0.021(2) 0.017(2) 0.0011(19) 0.0082(19) 0.0007(19)
C42 0.029(3) 0.039(3) 0.036(3) 0.002(3) 0.015(2) 0.011(2)
C43 0.032(3) 0.031(3) 0.040(3) -0.009(2) 0.011(2) 0.002(2)
C44 0.043(4) 0.078(5) 0.065(5) 0.027(4) 0.029(4) 0.031(4)
C45 0.047(4) 0.083(6) 0.070(5) 0.034(5) 0.031(4) 0.033(4)
C46 0.034(3) 0.033(3) 0.055(4) -0.004(3) 0.000(3) 0.008(3)
C47 0.017(2) 0.045(3) 0.064(4) -0.004(3) 0.009(3) -0.001(3)
C48 0.029(3) 0.043(3) 0.051(4) -0.002(3) 0.009(3) 0.000(3)
C49 0.145(13) 0.119(11) 0.142(14) 0.008(10) 0.054(11) 0.019(10)
Cl1 0.165(4) 0.102(2) 0.169(4) 0.038(3) 0.077(3) 0.035(2)
Cl2 0.133(3) 0.113(3) 0.152(3) -0.039(3) 0.003(3) -0.003(2)
Cl3 0.206(6) 0.217(6) 0.130(4) -0.071(4) -0.019(4) 0.029(5)

loop_
_atom_type_symbol
_atom_type_description
_atom_type_scat_dispersion_real
_atom_type_scat_dispersion_imag
_atom_type_scat_source
C C 0.0033 0.0016 'International Tables Vol C Tables 4.2.6.8 and 6.1.1.4'
H H 0.0000 0.0000 'International Tables Vol C Tables 4.2.6.8 and 6.1.1.4'
N N 0.0061 0.0033 'International Tables Vol C Tables 4.2.6.8 and 6.1.1.4'
O O 0.0106 0.0060 'International Tables Vol C Tables 4.2.6.8 and 6.1.1.4'
Br Br -0.2901 2.4595 'International Tables Vol C Tables 4.2.6.8 and 6.1.1.4'
Cl Cl 0.1484 0.1585 'International Tables Vol C Tables 4.2.6.8 and 6.1.1.4'

loop_
_geom_angle_atom_site_label_1
_geom_angle_atom_site_label_2
_geom_angle_atom_site_label_3
_geom_angle
C5 O1 C4 120.4(4)
C41 O11 C42 117.3(4)
C5 N1 C6 121.6(4)
C5 N1 H1 119.2
C6 N1 H1 119.2
C11 N2 C12 124.6(4)
C11 N2 H2 117.7
C12 N2 H2 117.7
C15 N3 C16 119.1(4)
C15 N3 H3 120.5
C16 N3 H3 120.5
C18 N4 C19 124.5(4)
C18 N4 H4 117.8
C19 N4 H4 117.8
C24 N5 C25 123.7(4)
C24 N5 H5 118.2
C25 N5 H5 118.2
C28 N6 C29 119.9(4)
C28 N6 H6 120.0
C29 N6 H6 120.0
C31 N7 C32 122.7(4)
C31 N7 H7 118.7
C32 N7 H7 118.7
C37 N8 C38 122.3(4)
C37 N8 H8 118.9
C38 N8 H8 118.9
C4 C1 H1A 109.5
C4 C1 H1B 109.5
H1A C1 H1B 109.5
C4 C1 H1C 109.5
H1A C1 H1C 109.5
H1B C1 H1C 109.5
C4 C2 H2A 109.5
C4 C2 H2B 109.5
H2A C2 H2B 109.5
C4 C2 H2C 109.5
H2A C2 H2C 109.5
H2B C2 H2C 109.5
C4 C3 H3A 109.5
C4 C3 H3B 109.5
H3A C3 H3B 109.5
C4 C3 H3C 109.5
H3A C3 H3C 109.5
H3B C3 H3C 109.5
O1 C4 C1 110.5(5)
O1 C4 C3 109.8(5)
C1 C4 C3 113.8(6)
O1 C4 C2 103.5(4)
C1 C4 C2 109.4(6)
C3 C4 C2 109.4(5)
O2 C5 N1 123.8(5)
O2 C5 O1 124.6(5)
N1 C5 O1 111.6(4)
N1 C6 C7 113.0(4)
N1 C6 C10 116.1(4)
C7 C6 C10 103.1(4)
N1 C6 H6A 108.1
C7 C6 H6A 108.1
C10 C6 H6A 108.1
C8 C7 C6 103.6(5)
C8 C7 H7A 111.0
C6 C7 H7A 111.0
C8 C7 H7B 111.0
C6 C7 H7B 111.0
H7A C7 H7B 109.0
C9 C8 C7 108.4(5)
C9 C8 H8A 110.0
C7 C8 H8A 110.0
C9 C8 H8B 110.0
C7 C8 H8B 110.0
H8A C8 H8B 108.4
C8 C9 C10 105.3(5)
C8 C9 H9A 110.7
C10 C9 H9A 110.7
C8 C9 H9B 110.7
C10 C9 H9B 110.7
H9A C9 H9B 108.8
C11 C10 C9 115.2(4)
C11 C10 C6 113.4(4)
C9 C10 C6 101.3(4)
C11 C10 H10 108.9
C9 C10 H10 108.9
C6 C10 H10 108.9
O3 C11 N2 122.8(5)
O3 C11 C10 123.3(5)
N2 C11 C10 113.9(4)
N2 C12 C14 110.7(4)
N2 C12 C15 112.7(4)
C14 C12 C15 109.5(4)
N2 C12 C13 106.7(4)
C14 C12 C13 110.9(5)
C15 C12 C13 106.2(4)
C12 C13 H13A 109.5
C12 C13 H13B 109.5
H13A C13 H13B 109.5
C12 C13 H13C 109.5
H13A C13 H13C 109.5
H13B C13 H13C 109.5
C12 C14 H14A 109.5
C12 C14 H14B 109.5
H14A C14 H14B 109.5
C12 C14 H14C 109.5
H14A C14 H14C 109.5
H14B C14 H14C 109.5
O4 C15 N3 122.1(4)
O4 C15 C12 119.0(4)
N3 C15 C12 118.9(4)
N3 C16 C18 112.4(4)
N3 C16 C17 111.3(4)
C18 C16 C17 110.8(4)
N3 C16 H16 107.3
C18 C16 H16 107.3
C17 C16 H16 107.3
C16 C17 H17A 109.5
C16 C17 H17B 109.5
H17A C17 H17B 109.5
C16 C17 H17C 109.5
H17A C17 H17C 109.5
H17B C17 H17C 109.5
O5 C18 N4 123.5(5)
O5 C18 C16 119.0(5)
N4 C18 C16 117.5(4)
N4 C19 C20 114.6(4)
N4 C19 C23 111.9(4)
C20 C19 C23 104.0(4)
N4 C19 H19 108.8
C20 C19 H19 108.8
C23 C19 H19 108.8
C19 C20 C21 102.8(4)
C19 C20 H20A 111.2
C21 C20 H20A 111.2
C19 C20 H20B 111.2
C21 C20 H20B 111.2
H20A C20 H20B 109.1
C20 C21 C22 103.7(4)
C20 C21 H21A 111.0
C22 C21 H21A 111.0
C20 C21 H21B 111.0
C22 C21 H21B 111.0
H21A C21 H21B 109.0
C21 C22 C23 105.8(4)
C21 C22 H22A 110.6
C23 C22 H22A 110.6
C21 C22 H22B 110.6
C23 C22 H22B 110.6
H22A C22 H22B 108.7
C24 C23 C22 114.3(4)
C24 C23 C19 109.8(4)
C22 C23 C19 104.4(4)
C24 C23 H23 109.4
C22 C23 H23 109.4
C19 C23 H23 109.4
O6 C24 N5 122.9(4)
O6 C24 C23 122.7(4)
N5 C24 C23 114.3(4)
N5 C25 C26 108.2(4)
N5 C25 C27 109.9(4)
C26 C25 C27 110.6(4)
N5 C25 C28 111.2(4)
C26 C25 C28 107.9(4)
C27 C25 C28 109.1(4)
C25 C26 H26A 109.5
C25 C26 H26B 109.5
H26A C26 H26B 109.5
C25 C26 H26C 109.5
H26A C26 H26C 109.5
H26B C26 H26C 109.5
C25 C27 H27A 109.5
C25 C27 H27B 109.5
H27A C27 H27B 109.5
C25 C27 H27C 109.5
H27A C27 H27C 109.5
H27B C27 H27C 109.5
O7 C28 N6 122.1(4)
O7 C28 C25 121.0(4)
N6 C28 C25 116.9(4)
N6 C29 C30 109.4(4)
N6 C29 C31 113.7(4)
C30 C29 C31 109.3(4)
N6 C29 H29 108.1
C30 C29 H29 108.1
C31 C29 H29 108.1
C29 C30 H30A 109.5
C29 C30 H30B 109.5
H30A C30 H30B 109.5
C29 C30 H30C 109.5
H30A C30 H30C 109.5
H30B C30 H30C 109.5
O8 C31 N7 123.7(4)
O8 C31 C29 118.8(4)
N7 C31 C29 117.4(4)
N7 C32 C33 113.8(4)
N7 C32 C36 112.0(4)
C33 C32 C36 104.2(4)
N7 C32 H32 108.9
C33 C32 H32 108.9
C36 C32 H32 108.9
C32 C33 C34 106.4(4)
C32 C33 H33A 110.5
C34 C33 H33A 110.5
C32 C33 H33B 110.5
C34 C33 H33B 110.5
H33A C33 H33B 108.6
C33 C34 C35 105.8(4)
C33 C34 H34A 110.6
C35 C34 H34A 110.6
C33 C34 H34B 110.6
C35 C34 H34B 110.6
H34A C34 H34B 108.7
C36 C35 C34 102.6(4)
C36 C35 H35A 111.2
C34 C35 H35A 111.2
C36 C35 H35B 111.2
C34 C35 H35B 111.2
H35A C35 H35B 109.2
C37 C36 C35 113.8(4)
C37 C36 C32 112.9(4)
C35 C36 C32 101.8(4)
C37 C36 H36 109.4
C35 C36 H36 109.4
C32 C36 H36 109.4
O9 C37 N8 122.3(4)
O9 C37 C36 122.3(4)
N8 C37 C36 115.4(4)
N8 C38 C39 110.3(4)
N8 C38 C41 111.4(4)
C39 C38 C41 110.4(4)
N8 C38 C40 106.1(4)
C39 C38 C40 111.4(4)
C41 C38 C40 107.0(4)
C38 C39 H39A 109.5
C38 C39 H39B 109.5
H39A C39 H39B 109.5
C38 C39 H39C 109.5
H39A C39 H39C 109.5
H39B C39 H39C 109.5
C38 C40 H40A 109.5
C38 C40 H40B 109.5
H40A C40 H40B 109.5
C38 C40 H40C 109.5
H40A C40 H40C 109.5
H40B C40 H40C 109.5
O10 C41 O11 124.4(5)
O10 C41 C38 123.5(5)
O11 C41 C38 111.8(4)
O11 C42 C43 113.7(4)
O11 C42 H42A 108.8
C43 C42 H42A 108.8
O11 C42 H42B 108.8
C43 C42 H42B 108.8
H42A C42 H42B 107.7
C44 C43 C48 117.6(6)
C44 C43 C42 124.1(5)
C48 C43 C42 118.3(5)
C43 C44 C45 122.7(6)
C43 C44 H44 118.6
C45 C44 H44 118.6
C44 C45 C46 118.7(7)
C44 C45 H45 120.6
C46 C45 H45 120.6
C45 C46 C47 121.3(6)
C45 C46 Br1 118.7(5)
C47 C46 Br1 120.0(5)
C46 C47 C48 118.0(6)
C46 C47 H47 121.0
C48 C47 H47 121.0
C47 C48 C43 121.6(6)
C47 C48 H48 119.2
C43 C48 H48 119.2
Cl1 C49 Cl2 108.8(6)
Cl1 C49 Cl3 111.2(7)
Cl2 C49 Cl3 106.5(6)
Cl1 C49 H49 110.1
Cl2 C49 H49 110.1
Cl3 C49 H49 110.1

loop_
_geom_bond_atom_site_label_1
_geom_bond_atom_site_label_2
_geom_bond_distance
_geom_bond_publ_flag
Br1 C46 1.914(6) yes
O1 C5 1.343(6) ?
O1 C4 1.470(7) ?
O2 C5 1.225(6) ?
O3 C11 1.238(6) ?
O4 C15 1.229(6) ?
O5 C18 1.240(6) ?
O6 C24 1.219(6) ?
O7 C28 1.234(6) ?
O8 C31 1.228(6) ?
O9 C37 1.236(6) ?
O10 C41 1.197(6) ?
O11 C41 1.331(6) ?
O11 C42 1.449(6) ?
N1 C5 1.341(7) ?
N1 C6 1.437(7) ?
N1 H1 0.8800 ?
N2 C11 1.361(6) ?
N2 C12 1.469(6) ?
N2 H2 0.8800 ?
N3 C15 1.338(6) ?
N3 C16 1.463(6) ?
N3 H3 0.8800 ?
N4 C18 1.345(7) ?
N4 C19 1.445(6) ?
N4 H4 0.8800 ?
N5 C24 1.344(6) ?
N5 C25 1.468(6) ?
N5 H5 0.8800 ?
N6 C28 1.349(6) ?
N6 C29 1.454(6) ?
N6 H6 0.8800 ?
N7 C31 1.340(6) ?
N7 C32 1.457(6) ?
N7 H7 0.8800 ?
N8 C37 1.335(6) ?
N8 C38 1.456(6) ?
N8 H8 0.8800 ?
C1 C4 1.492(9) ?
C1 H1A 0.9800 ?
C1 H1B 0.9800 ?
C1 H1C 0.9800 ?
C2 C4 1.518(8) ?
C2 H2A 0.9800 ?
C2 H2B 0.9800 ?
C2 H2C 0.9800 ?
C3 C4 1.507(9) ?
C3 H3A 0.9800 ?
C3 H3B 0.9800 ?
C3 H3C 0.9800 ?
C6 C7 1.540(7) ?
C6 C10 1.554(8) ?
C6 H6A 1.0000 ?
C7 C8 1.534(9) ?
C7 H7A 0.9900 ?
C7 H7B 0.9900 ?
C8 C9 1.503(9) ?
C8 H8A 0.9900 ?
C8 H8B 0.9900 ?
C9 C10 1.540(7) ?
C9 H9A 0.9900 ?
C9 H9B 0.9900 ?
C10 C11 1.505(7) ?
C10 H10 1.0000 ?
C12 C14 1.512(8) ?
C12 C15 1.541(6) ?
C12 C13 1.546(8) ?
C13 H13A 0.9800 ?
C13 H13B 0.9800 ?
C13 H13C 0.9800 ?
C14 H14A 0.9800 ?
C14 H14B 0.9800 ?
C14 H14C 0.9800 ?
C16 C18 1.525(7) ?
C16 C17 1.526(8) ?
C16 H16 1.0000 ?
C17 H17A 0.9800 ?
C17 H17B 0.9800 ?
C17 H17C 0.9800 ?
C19 C20 1.503(7) ?
C19 C23 1.580(7) ?
C19 H19 1.0000 ?
C20 C21 1.518(8) ?
C20 H20A 0.9900 ?
C20 H20B 0.9900 ?
C21 C22 1.537(8) ?
C21 H21A 0.9900 ?
C21 H21B 0.9900 ?
C22 C23 1.546(7) ?
C22 H22A 0.9900 ?
C22 H22B 0.9900 ?
C23 C24 1.525(6) ?
C23 H23 1.0000 ?
C25 C26 1.513(7) ?
C25 C27 1.531(7) ?
C25 C28 1.542(7) ?
C26 H26A 0.9800 ?
C26 H26B 0.9800 ?
C26 H26C 0.9800 ?
C27 H27A 0.9800 ?
C27 H27B 0.9800 ?
C27 H27C 0.9800 ?
C29 C30 1.526(7) ?
C29 C31 1.532(7) ?
C29 H29 1.0000 ?
C30 H30A 0.9800 ?
C30 H30B 0.9800 ?
C30 H30C 0.9800 ?
C32 C33 1.523(7) ?
C32 C36 1.536(6) ?
C32 H32 1.0000 ?
C33 C34 1.531(8) ?
C33 H33A 0.9900 ?
C33 H33B 0.9900 ?
C34 C35 1.537(7) ?
C34 H34A 0.9900 ?
C34 H34B 0.9900 ?
C35 C36 1.534(7) ?
C35 H35A 0.9900 ?
C35 H35B 0.9900 ?
C36 C37 1.516(6) ?
C36 H36 1.0000 ?
C38 C39 1.533(7) ?
C38 C41 1.534(7) ?
C38 C40 1.547(7) ?
C39 H39A 0.9800 ?
C39 H39B 0.9800 ?
C39 H39C 0.9800 ?
C40 H40A 0.9800 ?
C40 H40B 0.9800 ?
C40 H40C 0.9800 ?
C42 C43 1.507(9) ?
C42 H42A 0.9900 ?
C42 H42B 0.9900 ?
C43 C44 1.356(9) ?
C43 C48 1.389(8) ?
C44 C45 1.364(11) ?
C44 H44 0.9500 ?
C45 C46 1.372(9) ?
C45 H45 0.9500 ?
C46 C47 1.375(10) ?
C47 C48 1.383(10) ?
C47 H47 0.9500 ?
C48 H48 0.9500 ?
C49 Cl1 1.757(7) ?
C49 Cl2 1.759(7) ?
C49 Cl3 1.759(7) ?
C49 H49 1.0000 ?

loop_
_geom_hbond_atom_site_label_D
_geom_hbond_atom_site_label_H
_geom_hbond_atom_site_label_A
_geom_hbond_distance_DH
_geom_hbond_distance_HA
_geom_hbond_distance_DA
_geom_hbond_angle_DHA
_geom_hbond_site_symmetry_A
N1 H1 O9 0.88 2.00 2.871(5) 168.2 3_646
N2 H2 O8 0.88 2.41 2.927(5) 117.6 3_646
N3 H3 O2 0.88 2.00 2.851(5) 161.0 .
N4 H4 O3 0.88 2.07 2.912(5) 159.1 .
N5 H5 O4 0.88 2.04 2.921(5) 174.2 .
N6 H6 O5 0.88 1.97 2.821(5) 161.3 .
N7 H7 O6 0.88 2.13 2.925(5) 149.5 .
N8 H8 O7 0.88 2.43 2.926(5) 115.9 .

loop_
_geom_torsion_atom_site_label_1
_geom_torsion_atom_site_label_2
_geom_torsion_atom_site_label_3
_geom_torsion_atom_site_label_4
_geom_torsion
C5 O1 C4 C1 67.7(7)
C5 O1 C4 C3 -58.5(6)
C5 O1 C4 C2 -175.2(5)
C6 N1 C5 O2 6.8(7)
C6 N1 C5 O1 -172.4(4)
C4 O1 C5 O2 -1.7(7)
C4 O1 C5 N1 177.5(4)
C5 N1 C6 C7 140.4(5)
C5 N1 C6 C10 -100.7(5)
N1 C6 C7 C8 160.2(5)
C10 C6 C7 C8 34.0(6)
C6 C7 C8 C9 -12.1(8)
C7 C8 C9 C10 -14.8(8)
C8 C9 C10 C11 158.2(5)
C8 C9 C10 C6 35.3(6)
N1 C6 C10 C11 69.0(6)
C7 C6 C10 C11 -166.9(4)
N1 C6 C10 C9 -167.0(4)
C7 C6 C10 C9 -42.9(5)
C12 N2 C11 O3 12.3(7)
C12 N2 C11 C10 -170.1(4)
C9 C10 C11 O3 -20.1(7)
C6 C10 C11 O3 95.9(6)
C9 C10 C11 N2 162.3(4)
C6 C10 C11 N2 -81.6(5)
C11 N2 C12 C14 65.1(6)
C11 N2 C12 C15 -57.8(6)
C11 N2 C12 C13 -174.1(4)
C16 N3 C15 O4 -2.6(7)
C16 N3 C15 C12 179.4(4)
N2 C12 C15 O4 156.0(4)
C14 C12 C15 O4 32.3(7)
C13 C12 C15 O4 -87.5(5)
N2 C12 C15 N3 -26.0(6)
C14 C12 C15 N3 -149.6(5)
C13 C12 C15 N3 90.5(5)
C15 N3 C16 C18 -64.1(6)
C15 N3 C16 C17 170.9(5)
C19 N4 C18 O5 -12.5(7)
C19 N4 C18 C16 167.6(4)
N3 C16 C18 O5 163.7(4)
C17 C16 C18 O5 -71.0(6)
N3 C16 C18 N4 -16.5(6)
C17 C16 C18 N4 108.8(5)
C18 N4 C19 C20 145.1(5)
C18 N4 C19 C23 -96.9(5)
N4 C19 C20 C21 163.4(4)
C23 C19 C20 C21 41.1(5)
C19 C20 C21 C22 -43.3(5)
C20 C21 C22 C23 28.2(5)
C21 C22 C23 C24 116.9(5)
C21 C22 C23 C19 -3.1(5)
N4 C19 C23 C24 89.6(5)
C20 C19 C23 C24 -146.3(4)
N4 C19 C23 C22 -147.4(4)
C20 C19 C23 C22 -23.3(5)
C25 N5 C24 O6 -0.1(7)
C25 N5 C24 C23 177.4(4)
C22 C23 C24 O6 -21.4(7)
C19 C23 C24 O6 95.6(5)
C22 C23 C24 N5 161.1(4)
C19 C23 C24 N5 -81.9(5)
C24 N5 C25 C26 -165.6(4)
C24 N5 C25 C27 73.5(6)
C24 N5 C25 C28 -47.3(6)
C29 N6 C28 O7 3.1(7)
C29 N6 C28 C25 -173.2(4)
N5 C25 C28 O7 142.9(4)
C26 C25 C28 O7 -98.6(5)
C27 C25 C28 O7 21.6(6)
N5 C25 C28 N6 -40.7(6)
C26 C25 C28 N6 77.8(5)
C27 C25 C28 N6 -162.0(4)
C28 N6 C29 C30 166.0(5)
C28 N6 C29 C31 -71.5(6)
C32 N7 C31 O8 -12.4(7)
C32 N7 C31 C29 169.3(4)
N6 C29 C31 O8 168.7(4)
C30 C29 C31 O8 -68.8(6)
N6 C29 C31 N7 -12.9(6)
C30 C29 C31 N7 109.6(5)
C31 N7 C32 C33 147.1(4)
C31 N7 C32 C36 -95.2(5)
N7 C32 C33 C34 144.0(5)
C36 C32 C33 C34 21.8(6)
C32 C33 C34 C35 5.0(6)
C33 C34 C35 C36 -29.8(6)
C34 C35 C36 C37 164.7(4)
C34 C35 C36 C32 43.0(5)
N7 C32 C36 C37 74.1(5)
C33 C32 C36 C37 -162.6(4)
N7 C32 C36 C35 -163.6(4)
C33 C32 C36 C35 -40.2(5)
C38 N8 C37 O9 -6.2(7)
C38 N8 C37 C36 174.9(4)
C35 C36 C37 O9 -46.1(6)
C32 C36 C37 O9 69.3(6)
C35 C36 C37 N8 132.8(4)
C32 C36 C37 N8 -111.8(4)
C37 N8 C38 C39 -73.4(6)
C37 N8 C38 C41 49.6(6)
C37 N8 C38 C40 165.8(4)
C42 O11 C41 O10 -2.3(7)
C42 O11 C41 C38 170.9(4)
N8 C38 C41 O10 -138.9(5)
C39 C38 C41 O10 -16.0(6)
C40 C38 C41 O10 105.5(5)
N8 C38 C41 O11 47.8(5)
C39 C38 C41 O11 170.7(4)
C40 C38 C41 O11 -67.8(5)
C41 O11 C42 C43 95.7(6)
O11 C42 C43 C44 -9.3(9)
O11 C42 C43 C48 169.0(5)
C48 C43 C44 C45 1.7(13)
C42 C43 C44 C45 -180.0(9)
C43 C44 C45 C46 -1.5(16)
C44 C45 C46 C47 1.0(14)
C44 C45 C46 Br1 179.3(8)
C45 C46 C47 C48 -0.8(11)
Br1 C46 C47 C48 -179.1(5)
C46 C47 C48 C43 1.0(10)
C44 C43 C48 C47 -1.5(10)
C42 C43 C48 C47 -179.9(6)
